data_4025662
loop_
_publ_author_name
'Hidetsugu Tabata'
'Hiroyuki Suzuki'
'Kumi Akiba'
'Hideyo Takahashi'
'Hideaki Natsugari'

_publ_section_title
;
 Atropisomeric Properties of 7-, 8-, and 9-Membered-Ring Dibenzolactams:
 Conformation, Thermal Stability, and Chemical Reactivity
;
_journal_name_full 'Journal of Organic Chemistry'
_journal_page_first 5984
_journal_page_last 5993
_journal_paper_doi 10.1021/jo1013383
_journal_volume 75
_journal_year 2010
_chemical_absolute_configuration 'CHOOSE rm ad rmad syn or unk'
_chemical_formula_moiety 'C17 H17 N O '
_chemical_formula_sum 'C17 H17 N O'
_chemical_formula_weight 251.33
_space_group_IT_number 76
_symmetry_cell_setting tetragonal
_symmetry_Int_Tables_number 76
_symmetry_space_group_name_Hall 'P 4w'
_symmetry_space_group_name_H-M 'P 41'
_cell_angle_alpha 90.0000
_cell_angle_beta 90.0000
_cell_angle_gamma 90.0000
_cell_formula_units_Z 4
_cell_length_a 10.00744(18)
_cell_length_b 10.00744(18)
_cell_length_c 13.5007(3)
_cell_measurement_reflns_used 9573
_cell_measurement_temperature 123.1
_cell_measurement_theta_max 68.1
_cell_measurement_theta_min 3.3
_cell_volume 1352.08(5)
_computing_cell_refinement PROCESS-AUTO
_computing_data_collection PROCESS-AUTO
_computing_data_reduction CrystalStructure
_computing_publication_material 'CrystalStructure 3.8'
_computing_structure_refinement CRYSTALS
_computing_structure_solution SIR92
_diffrn_detector_area_resol_mean 10.00
_diffrn_measured_fraction_theta_full 1.000
_diffrn_measured_fraction_theta_max 1.000
_diffrn_measurement_device_type 'Rigaku RAXIS-RAPID'
_diffrn_measurement_method \w
_diffrn_radiation_type 'Cu K\a'
_diffrn_radiation_wavelength 1.54187
_diffrn_reflns_av_R_equivalents 0.027
_diffrn_reflns_limit_h_max 12
_diffrn_reflns_limit_h_min -12
_diffrn_reflns_limit_k_max 12
_diffrn_reflns_limit_k_min -12
_diffrn_reflns_limit_l_max 16
_diffrn_reflns_limit_l_min -16
_diffrn_reflns_number 13994
_diffrn_reflns_theta_full 68.07
_diffrn_reflns_theta_max 68.07
_exptl_absorpt_coefficient_mu 0.597
_exptl_absorpt_correction_T_max 0.742
_exptl_absorpt_correction_T_min 0.636
_exptl_absorpt_correction_type multi-scan
_exptl_absorpt_process_details
;
    Higashi, T. (1995). Program for Absorption Correction.
    Rigaku Corporation, Tokyo, Japan.
;
_exptl_crystal_colour colorless
_exptl_crystal_density_diffrn 1.235
_exptl_crystal_density_method 'not measured'
_exptl_crystal_description prismatic
_exptl_crystal_F_000 536.00
_exptl_crystal_size_max 0.70
_exptl_crystal_size_mid 0.60
_exptl_crystal_size_min 0.50
_refine_diff_density_max 0.28
_refine_diff_density_min -0.25
_refine_ls_abs_structure_details 'Flack, H. D. (1983), Acta Cryst. A39, 876-881.  1172 Friedel Pairs'
_refine_ls_abs_structure_Flack -0.1(2)
_refine_ls_extinction_coef 73(6)
_refine_ls_extinction_method 'Larson (1970) Crystallographic Computing eq. 22'
_refine_ls_goodness_of_fit_ref 1.278
_refine_ls_hydrogen_treatment refall
_refine_ls_number_parameters 242
_refine_ls_number_reflns 2467
_refine_ls_R_factor_gt 0.0264
_refine_ls_shift/su_max 0.0012
_refine_ls_structure_factor_coef Fsqd
_refine_ls_weighting_details 'w = 1/\s^2^(Fo^2^)'
_refine_ls_weighting_scheme sigma
_refine_ls_wR_factor_ref 0.0615
_reflns_number_gt 2292
_reflns_number_total 2467
_reflns_threshold_expression F^2^>2.0\s(F^2^)
_cod_data_source_file jo1013383_si_003.cif
_cod_data_source_block '_tab01'
_cod_original_cell_volume 1352.08(4)
_cod_original_formula_sum 'C17 H17 N O '
_cod_database_code 4025662

loop_
_symmetry_equiv_pos_site_id
_symmetry_equiv_pos_as_xyz
1 +X,+Y,+Z
2 -Y,+X,1/4+Z
3 -X,-Y,1/2+Z
4 +Y,-X,3/4+Z

loop_
_atom_site_label
_atom_site_type_symbol
_atom_site_fract_x
_atom_site_fract_y
_atom_site_fract_z
_atom_site_U_iso_or_equiv
_atom_site_adp_type
_atom_site_occupancy
_atom_site_symmetry_multiplicity
_atom_site_calc_flag
_atom_site_refinement_flags
_atom_site_disorder_assembly
_atom_site_disorder_group
O(1) O 0.63675(11) -0.22949(11) 0.40635(11) 0.0565(3) Uani 1.00 1 d . . .
N(1) N 0.50478(11) -0.13325(12) 0.52161(10) 0.0340(3) Uani 1.00 1 d . . .
C(1) C 0.67635(14) 0.11711(14) 0.44256(11) 0.0321(3) Uani 1.00 1 d . . .
C(2) C 0.81366(15) 0.13312(14) 0.43174(12) 0.0387(4) Uani 1.00 1 d . . .
C(3) C 0.89444(16) 0.16511(16) 0.51215(13) 0.0426(4) Uani 1.00 1 d . . .
C(4) C 0.83835(15) 0.18169(16) 0.60427(13) 0.0391(4) Uani 1.00 1 d . . .
C(5) C 0.70267(14) 0.16413(14) 0.61664(11) 0.0329(3) Uani 1.00 1 d . . .
C(6) C 0.62049(13) 0.12941(13) 0.53743(11) 0.0281(3) Uani 1.00 1 d . . .
C(7) C 0.47531(14) 0.10578(14) 0.55797(10) 0.0289(3) Uani 1.00 1 d . . .
C(8) C 0.39286(15) 0.21077(15) 0.59104(11) 0.0349(3) Uani 1.00 1 d . . .
C(9) C 0.26400(16) 0.18103(17) 0.62326(11) 0.0406(4) Uani 1.00 1 d . . .
C(10) C 0.21546(15) 0.05196(17) 0.62286(12) 0.0401(4) Uani 1.00 1 d . . .
C(11) C 0.29369(15) -0.05131(15) 0.58732(12) 0.0346(3) Uani 1.00 1 d . . .
C(12) C 0.42254(13) -0.02406(14) 0.55449(11) 0.0302(3) Uani 1.00 1 d . . .
C(13) C 0.4424(2) 0.35263(17) 0.59342(16) 0.0525(5) Uani 1.00 1 d . . .
C(14) C 0.58984(19) 0.09170(19) 0.35332(12) 0.0466(4) Uani 1.00 1 d . . .
C(15) C 0.51062(16) -0.03978(17) 0.35409(12) 0.0414(4) Uani 1.00 1 d . . .
C(16) C 0.55768(13) -0.14114(15) 0.42923(12) 0.0374(4) Uani 1.00 1 d . . .
C(17) C 0.53609(18) -0.23641(17) 0.59529(16) 0.0469(4) Uani 1.00 1 d . . .
H(1) H 0.8478(15) 0.1246(15) 0.3654(12) 0.036(3) Uiso 1.00 1 c . . .
H(2) H 0.9892(18) 0.1756(15) 0.5022(12) 0.048(4) Uiso 1.00 1 c . . .
H(3) H 0.8916(16) 0.2090(15) 0.6599(13) 0.047(4) Uiso 1.00 1 c . . .
H(4) H 0.6637(14) 0.1738(14) 0.6844(11) 0.032(3) Uiso 1.00 1 c . . .
H(5) H 0.2095(15) 0.2534(15) 0.6468(11) 0.037(3) Uiso 1.00 1 c . . .
H(6) H 0.1250(15) 0.0324(15) 0.6466(10) 0.040(4) Uiso 1.00 1 c . . .
H(7) H 0.2619(14) -0.1429(14) 0.5876(10) 0.030(3) Uiso 1.00 1 c . . .
H(8) H 0.496(2) 0.378(2) 0.5330(19) 0.093(7) Uiso 1.00 1 c . . .
H(9) H 0.372(2) 0.411(2) 0.5841(14) 0.068(5) Uiso 1.00 1 c . . .
H(10) H 0.493(2) 0.367(2) 0.6500(18) 0.098(8) Uiso 1.00 1 c . . .
H(11) H 0.526(2) 0.166(2) 0.3478(16) 0.076(6) Uiso 1.00 1 c . . .
H(12) H 0.6450(18) 0.0917(17) 0.2949(14) 0.060(5) Uiso 1.00 1 c . . .
H(13) H 0.4196(19) -0.0210(16) 0.3630(13) 0.051(4) Uiso 1.00 1 c . . .
H(14) H 0.5191(17) -0.0848(17) 0.2900(16) 0.059(5) Uiso 1.00 1 c . . .
H(15) H 0.5894(19) -0.1988(19) 0.6560(16) 0.071(6) Uiso 1.00 1 c . . .
H(16) H 0.454(2) -0.276(2) 0.6218(16) 0.078(6) Uiso 1.00 1 c . . .
H(17) H 0.594(2) -0.301(2) 0.5617(14) 0.068(5) Uiso 1.00 1 c . . .

loop_
_atom_site_aniso_label
_atom_site_aniso_U_11
_atom_site_aniso_U_22
_atom_site_aniso_U_33
_atom_site_aniso_U_12
_atom_site_aniso_U_13
_atom_site_aniso_U_23
O(1) 0.0473(6) 0.0428(6) 0.0793(8) 0.0056(5) 0.0205(6) -0.0140(5)
N(1) 0.0275(5) 0.0305(6) 0.0442(6) 0.0006(4) 0.0024(5) -0.0048(5)
C(1) 0.0372(7) 0.0282(6) 0.0310(7) -0.0009(5) -0.0005(6) 0.0021(5)
C(2) 0.0416(8) 0.0384(8) 0.0362(8) -0.0037(6) 0.0080(7) 0.0026(6)
C(3) 0.0326(8) 0.0471(9) 0.0480(9) -0.0066(6) 0.0004(6) 0.0119(7)
C(4) 0.0379(8) 0.0426(8) 0.0368(8) -0.0112(6) -0.0088(6) 0.0092(6)
C(5) 0.0384(8) 0.0324(7) 0.0278(7) -0.0047(6) -0.0010(6) 0.0043(5)
C(6) 0.0316(6) 0.0227(6) 0.0300(6) -0.0000(5) -0.0022(5) 0.0013(5)
C(7) 0.0301(7) 0.0344(7) 0.0221(6) 0.0033(5) -0.0036(5) -0.0001(5)
C(8) 0.0402(7) 0.0372(7) 0.0273(7) 0.0097(6) -0.0049(6) -0.0009(5)
C(9) 0.0420(8) 0.0500(9) 0.0299(7) 0.0187(7) 0.0017(6) -0.0018(6)
C(10) 0.0295(7) 0.0607(10) 0.0303(7) 0.0073(7) 0.0029(6) 0.0072(6)
C(11) 0.0302(7) 0.0398(8) 0.0337(7) -0.0013(6) -0.0012(5) 0.0040(6)
C(12) 0.0282(7) 0.0350(7) 0.0274(6) 0.0039(5) -0.0013(5) -0.0010(5)
C(13) 0.0611(12) 0.0368(9) 0.0595(11) 0.0126(8) -0.0111(9) -0.0068(8)
C(14) 0.0569(10) 0.0539(10) 0.0291(7) -0.0079(8) -0.0022(7) -0.0027(7)
C(15) 0.0353(8) 0.0555(10) 0.0333(8) -0.0039(7) 0.0002(6) -0.0145(7)
C(16) 0.0268(7) 0.0353(7) 0.0500(9) -0.0059(5) 0.0046(6) -0.0143(6)
C(17) 0.0367(8) 0.0369(8) 0.0672(11) 0.0048(7) 0.0033(8) 0.0110(8)

loop_
_atom_type_symbol
_atom_type_description
_atom_type_scat_dispersion_real
_atom_type_scat_dispersion_imag
_atom_type_scat_source
C C 0.018 0.009
;
International Tables for Crystallography
(1992, Vol. C, Tables 4.2.6.8 and 6.1.1.4)
;
H H 0.000 0.000
;
International Tables for Crystallography
(1992, Vol. C, Table 6.1.1.4)
;
O O 0.049 0.032
;
International Tables for Crystallography
(1992, Vol. C, Tables 4.2.6.8 and 6.1.1.4)
;
N N 0.031 0.018
;
International Tables for Crystallography
(1992, Vol. C, Tables 4.2.6.8 and 6.1.1.4)
;

loop_
_geom_angle_atom_site_label_1
_geom_angle_atom_site_label_2
_geom_angle_atom_site_label_3
_geom_angle
_geom_angle_publ_flag
_geom_angle_site_symmetry_1
_geom_angle_site_symmetry_2
_geom_angle_site_symmetry_3
C(12) N(1) C(16) 123.44(12) yes . . .
C(12) N(1) C(17) 116.58(13) yes . . .
C(16) N(1) C(17) 119.91(12) yes . . .
C(2) C(1) C(6) 118.64(13) yes . . .
C(2) C(1) C(14) 120.23(13) yes . . .
C(6) C(1) C(14) 121.09(13) yes . . .
C(1) C(2) C(3) 121.24(14) yes . . .
C(2) C(3) C(4) 119.78(14) yes . . .
C(3) C(4) C(5) 119.75(15) yes . . .
C(4) C(5) C(6) 121.33(14) yes . . .
C(1) C(6) C(5) 119.18(12) yes . . .
C(1) C(6) C(7) 122.80(12) yes . . .
C(5) C(6) C(7) 118.03(12) yes . . .
C(6) C(7) C(8) 120.60(12) yes . . .
C(6) C(7) C(12) 120.33(12) yes . . .
C(8) C(7) C(12) 118.74(12) yes . . .
C(7) C(8) C(9) 118.81(13) yes . . .
C(7) C(8) C(13) 121.19(14) yes . . .
C(9) C(8) C(13) 120.00(14) yes . . .
C(8) C(9) C(10) 121.64(14) yes . . .
C(9) C(10) C(11) 120.11(14) yes . . .
C(10) C(11) C(12) 119.29(13) yes . . .
N(1) C(12) C(7) 119.90(11) yes . . .
N(1) C(12) C(11) 118.69(12) yes . . .
C(7) C(12) C(11) 121.32(12) yes . . .
C(1) C(14) C(15) 115.86(13) yes . . .
C(14) C(15) C(16) 114.77(13) yes . . .
O(1) C(16) N(1) 121.68(14) yes . . .
O(1) C(16) C(15) 121.10(14) yes . . .
N(1) C(16) C(15) 117.17(12) yes . . .
C(1) C(2) H(1) 116.0(9) no . . .
C(3) C(2) H(1) 122.7(9) no . . .
C(2) C(3) H(2) 119.3(9) no . . .
C(4) C(3) H(2) 121.0(9) no . . .
C(3) C(4) H(3) 121.0(10) no . . .
C(5) C(4) H(3) 119.2(10) no . . .
C(4) C(5) H(4) 118.9(8) no . . .
C(6) C(5) H(4) 119.8(8) no . . .
C(8) C(9) H(5) 117.9(9) no . . .
C(10) C(9) H(5) 120.5(9) no . . .
C(9) C(10) H(6) 120.7(9) no . . .
C(11) C(10) H(6) 119.2(9) no . . .
C(10) C(11) H(7) 121.3(8) no . . .
C(12) C(11) H(7) 119.4(8) no . . .
C(8) C(13) H(8) 113.2(13) no . . .
C(8) C(13) H(9) 110.1(13) no . . .
C(8) C(13) H(10) 110.4(14) no . . .
H(8) C(13) H(9) 98.1(18) no . . .
H(8) C(13) H(10) 109(2) no . . .
H(9) C(13) H(10) 115.3(19) no . . .
C(1) C(14) H(11) 107.8(13) no . . .
C(1) C(14) H(12) 109.0(11) no . . .
C(15) C(14) H(11) 108.3(12) no . . .
C(15) C(14) H(12) 107.5(10) no . . .
H(11) C(14) H(12) 108.0(16) no . . .
C(14) C(15) H(13) 109.3(10) no . . .
C(14) C(15) H(14) 110.1(10) no . . .
C(16) C(15) H(13) 110.6(10) no . . .
C(16) C(15) H(14) 104.9(10) no . . .
H(13) C(15) H(14) 106.8(15) no . . .
N(1) C(17) H(15) 112.7(11) no . . .
N(1) C(17) H(16) 110.9(13) no . . .
N(1) C(17) H(17) 105.9(12) no . . .
H(15) C(17) H(16) 106.6(17) no . . .
H(15) C(17) H(17) 107.4(16) no . . .
H(16) C(17) H(17) 113.4(18) no . . .

loop_
_geom_bond_atom_site_label_1
_geom_bond_atom_site_label_2
_geom_bond_distance
_geom_bond_publ_flag
_geom_bond_site_symmetry_1
_geom_bond_site_symmetry_2
O(1) C(16) 1.2261(18) yes . .
N(1) C(12) 1.4382(18) yes . .
N(1) C(16) 1.357(2) yes . .
N(1) C(17) 1.467(2) yes . .
C(1) C(2) 1.391(2) yes . .
C(1) C(6) 1.403(2) yes . .
C(1) C(14) 1.505(2) yes . .
C(2) C(3) 1.391(2) yes . .
C(3) C(4) 1.375(2) yes . .
C(4) C(5) 1.379(2) yes . .
C(5) C(6) 1.393(2) yes . .
C(6) C(7) 1.4979(19) yes . .
C(7) C(8) 1.409(2) yes . .
C(7) C(12) 1.4034(19) yes . .
C(8) C(9) 1.393(2) yes . .
C(8) C(13) 1.504(2) yes . .
C(9) C(10) 1.380(2) yes . .
C(10) C(11) 1.382(2) yes . .
C(11) C(12) 1.391(2) yes . .
C(14) C(15) 1.536(2) yes . .
C(15) C(16) 1.510(2) yes . .

loop_
_geom_contact_atom_site_label_1
_geom_contact_atom_site_label_2
_geom_contact_distance
_geom_contact_publ_flag
_geom_contact_site_symmetry_1
_geom_contact_site_symmetry_2
O(1) C(11) 3.3206(18) ? . 4_654
O(1) C(17) 3.421(2) ? . 4_654
C(2) C(17) 3.546(2) ? . 4_664
C(3) C(4) 3.579(2) ? . 4_664
C(3) C(5) 3.591(2) ? . 4_664
C(4) C(3) 3.579(2) ? . 2_645
C(5) C(3) 3.591(2) ? . 2_645
C(11) O(1) 3.3206(18) ? . 2_545
C(17) O(1) 3.421(2) ? . 2_545
C(17) C(2) 3.546(2) ? . 2_645
O(1) H(7) 2.414(14) ? . 4_654
O(1) H(9) 2.84(2) ? . 4_554
O(1) H(12) 3.550(18) ? . .
O(1) H(12) 3.530(18) ? . 2_645
O(1) H(13) 3.069(17) ? . .
O(1) H(14) 2.439(19) ? . .
O(1) H(15) 3.42(2) ? . .
O(1) H(16) 3.47(2) ? . .
O(1) H(16) 2.46(2) ? . 4_654
O(1) H(17) 2.257(19) ? . .
N(1) H(5) 3.123(15) ? . 4_554
N(1) H(7) 2.591(14) ? . .
N(1) H(13) 2.564(17) ? . .
N(1) H(14) 3.17(2) ? . .
N(1) H(15) 2.11(2) ? . .
N(1) H(16) 2.03(2) ? . .
N(1) H(17) 1.97(2) ? . .
C(1) H(1) 2.009(15) ? . .
C(1) H(2) 3.286(17) ? . .
C(1) H(4) 3.316(15) ? . .
C(1) H(8) 3.40(2) ? . .
C(1) H(11) 2.04(2) ? . .
C(1) H(12) 2.034(19) ? . .
C(1) H(13) 3.109(18) ? . .
C(1) H(14) 3.287(19) ? . .
C(1) H(15) 3.229(19) ? . 4_664
C(1) H(17) 3.40(2) ? . 4_664
C(2) H(1) 0.962(16) ? . .
C(2) H(2) 2.043(17) ? . .
C(2) H(3) 3.267(17) ? . .
C(2) H(6) 3.419(15) ? . 4_654
C(2) H(11) 3.11(2) ? . .
C(2) H(12) 2.536(19) ? . .
C(2) H(15) 2.801(19) ? . 4_664
C(2) H(17) 3.38(2) ? . 4_664
C(3) H(1) 2.075(16) ? . .
C(3) H(1) 3.473(15) ? . 2_645
C(3) H(2) 0.964(18) ? . .
C(3) H(3) 2.042(17) ? . .
C(3) H(3) 3.484(17) ? . 4_664
C(3) H(4) 3.278(15) ? . .
C(3) H(4) 3.443(14) ? . 4_664
C(3) H(6) 3.222(15) ? . 1_655
C(3) H(6) 3.573(15) ? . 4_654
C(3) H(13) 3.153(17) ? . 2_655
C(3) H(15) 2.99(2) ? . 4_664
C(4) H(1) 3.276(16) ? . .
C(4) H(1) 3.365(15) ? . 2_645
C(4) H(2) 2.045(17) ? . .
C(4) H(2) 2.778(16) ? . 2_645
C(4) H(3) 0.960(17) ? . .
C(4) H(4) 2.057(14) ? . .
C(4) H(6) 3.284(15) ? . 1_655
C(4) H(11) 3.45(2) ? . 2_655
C(4) H(13) 3.004(17) ? . 2_655
C(4) H(15) 3.54(2) ? . 4_664
C(5) H(2) 3.259(17) ? . .
C(5) H(2) 2.811(16) ? . 2_645
C(5) H(3) 2.029(17) ? . .
C(5) H(4) 0.999(15) ? . .
C(5) H(8) 3.18(2) ? . .
C(5) H(10) 2.95(2) ? . .
C(5) H(14) 3.322(19) ? . 3_655
C(6) H(1) 3.251(15) ? . .
C(6) H(3) 3.276(17) ? . .
C(6) H(4) 2.079(15) ? . .
C(6) H(8) 2.78(2) ? . .
C(6) H(10) 3.10(2) ? . .
C(6) H(11) 2.75(2) ? . .
C(6) H(12) 3.305(19) ? . .
C(6) H(13) 3.443(18) ? . .
C(7) H(3) 3.332(17) ? . 4_564
C(7) H(4) 2.633(14) ? . .
C(7) H(5) 3.270(15) ? . .
C(7) H(7) 3.304(14) ? . .
C(7) H(8) 2.75(2) ? . .
C(7) H(9) 3.25(2) ? . .
C(7) H(10) 2.90(2) ? . .
C(7) H(11) 2.95(2) ? . .
C(7) H(13) 2.975(17) ? . .
C(7) H(14) 3.14(2) ? . 3_655
C(7) H(15) 3.51(2) ? . .
C(8) H(3) 3.228(17) ? . 4_564
C(8) H(4) 3.012(14) ? . .
C(8) H(4) 3.295(14) ? . 4_564
C(8) H(5) 2.029(15) ? . .
C(8) H(6) 3.307(15) ? . .
C(8) H(8) 2.12(2) ? . .
C(8) H(9) 2.02(2) ? . .
C(8) H(10) 2.03(2) ? . .
C(8) H(11) 3.57(2) ? . .
C(8) H(14) 3.10(2) ? . 3_655
C(9) H(2) 3.199(17) ? . 1_455
C(9) H(3) 3.022(17) ? . 4_564
C(9) H(4) 3.119(15) ? . 4_564
C(9) H(5) 0.961(15) ? . .
C(9) H(6) 2.061(15) ? . .
C(9) H(7) 3.278(14) ? . .
C(9) H(7) 3.239(14) ? . 2_555
C(9) H(8) 3.28(2) ? . .
C(9) H(9) 2.60(2) ? . .
C(9) H(10) 2.98(2) ? . .
C(9) H(13) 3.411(17) ? . 2_555
C(9) H(14) 3.273(19) ? . 3_655
C(10) H(2) 3.051(17) ? . 1_455
C(10) H(3) 2.931(17) ? . 4_564
C(10) H(5) 2.043(15) ? . .
C(10) H(6) 0.980(15) ? . .
C(10) H(7) 2.061(14) ? . .
C(10) H(12) 3.068(19) ? . 3_655
C(10) H(14) 3.502(19) ? . 3_655
C(11) H(3) 3.002(17) ? . 4_564
C(11) H(5) 3.264(15) ? . .
C(11) H(5) 3.047(15) ? . 4_554
C(11) H(6) 2.048(15) ? . .
C(11) H(7) 0.971(14) ? . .
C(11) H(12) 2.897(19) ? . 3_655
C(11) H(13) 3.294(18) ? . .
C(11) H(14) 3.59(2) ? . 3_655
C(11) H(15) 3.43(2) ? . .
C(11) H(16) 2.81(2) ? . .
C(12) H(3) 3.184(16) ? . 4_564
C(12) H(4) 3.581(14) ? . .
C(12) H(5) 3.293(15) ? . 4_554
C(12) H(6) 3.276(15) ? . .
C(12) H(7) 2.049(14) ? . .
C(12) H(11) 3.53(2) ? . .
C(12) H(12) 3.384(19) ? . 3_655
C(12) H(13) 2.586(18) ? . .
C(12) H(14) 3.41(2) ? . 3_655
C(12) H(15) 2.78(2) ? . .
C(12) H(16) 2.70(2) ? . .
C(12) H(17) 3.26(2) ? . .
C(13) H(4) 3.101(14) ? . .
C(13) H(4) 3.444(14) ? . 4_564
C(13) H(5) 2.634(15) ? . .
C(13) H(8) 1.01(2) ? . .
C(13) H(8) 3.44(2) ? . 2_655
C(13) H(9) 0.93(2) ? . .
C(13) H(9) 3.57(2) ? . 2_655
C(13) H(10) 0.93(2) ? . .
C(13) H(10) 3.12(2) ? . 4_564
C(14) H(1) 2.608(15) ? . .
C(14) H(11) 0.99(2) ? . .
C(14) H(12) 0.962(19) ? . .
C(14) H(13) 2.047(18) ? . .
C(14) H(14) 2.086(18) ? . .
C(14) H(15) 3.39(2) ? . 3_654
C(14) H(17) 3.38(2) ? . 4_664
C(15) H(3) 3.447(16) ? . 4_564
C(15) H(4) 3.176(14) ? . 3_654
C(15) H(5) 3.138(15) ? . 4_554
C(15) H(9) 3.48(2) ? . 4_554
C(15) H(11) 2.07(2) ? . .
C(15) H(12) 2.044(18) ? . .
C(15) H(13) 0.938(19) ? . .
C(15) H(14) 0.98(2) ? . .
C(16) H(5) 3.152(15) ? . 4_554
C(16) H(7) 3.459(14) ? . 4_654
C(16) H(9) 3.02(2) ? . 4_554
C(16) H(11) 3.28(2) ? . .
C(16) H(12) 3.079(18) ? . .
C(16) H(13) 2.038(18) ? . .
C(16) H(14) 2.00(2) ? . .
C(16) H(15) 3.13(2) ? . .
C(16) H(16) 3.11(2) ? . .
C(16) H(17) 2.42(2) ? . .
C(17) H(1) 3.509(15) ? . 2_645
C(17) H(7) 2.901(14) ? . .
C(17) H(11) 3.53(2) ? . 3_655
C(17) H(12) 3.556(19) ? . 3_655
C(17) H(15) 1.05(2) ? . .
C(17) H(16) 0.98(2) ? . .
C(17) H(17) 0.97(2) ? . .
H(1) C(1) 2.009(15) ? . .
H(1) C(2) 0.962(16) ? . .
H(1) C(3) 2.075(16) ? . .
H(1) C(3) 3.473(15) ? . 4_664
H(1) C(4) 3.276(16) ? . .
H(1) C(4) 3.365(15) ? . 4_664
H(1) C(6) 3.251(15) ? . .
H(1) C(14) 2.608(15) ? . .
H(1) C(17) 3.509(15) ? . 4_664
H(1) H(2) 2.38(2) ? . .
H(1) H(6) 3.36(2) ? . 3_654
H(1) H(6) 3.13(2) ? . 4_654
H(1) H(11) 3.26(2) ? . .
H(1) H(12) 2.27(2) ? . .
H(1) H(15) 2.95(2) ? . 4_664
H(1) H(17) 3.27(2) ? . 4_664
H(2) C(1) 3.286(17) ? . .
H(2) C(2) 2.043(17) ? . .
H(2) C(3) 0.964(18) ? . .
H(2) C(4) 2.045(17) ? . .
H(2) C(4) 2.778(17) ? . 4_664
H(2) C(5) 3.259(17) ? . .
H(2) C(5) 2.811(16) ? . 4_664
H(2) C(9) 3.199(17) ? . 1_655
H(2) C(10) 3.051(17) ? . 1_655
H(2) H(1) 2.38(2) ? . .
H(2) H(3) 2.37(2) ? . .
H(2) H(3) 2.62(2) ? . 4_664
H(2) H(4) 2.61(2) ? . 4_664
H(2) H(5) 3.05(2) ? . 1_655
H(2) H(6) 2.77(2) ? . 1_655
H(2) H(6) 3.36(2) ? . 4_654
H(2) H(13) 2.88(2) ? . 2_655
H(2) H(15) 3.28(2) ? . 4_664
H(3) C(2) 3.267(17) ? . .
H(3) C(3) 2.042(17) ? . .
H(3) C(3) 3.484(15) ? . 2_645
H(3) C(4) 0.960(17) ? . .
H(3) C(5) 2.029(17) ? . .
H(3) C(6) 3.276(17) ? . .
H(3) C(7) 3.332(16) ? . 2_655
H(3) C(8) 3.228(16) ? . 2_655
H(3) C(9) 3.022(17) ? . 2_655
H(3) C(10) 2.931(17) ? . 2_655
H(3) C(11) 3.002(17) ? . 2_655
H(3) C(12) 3.184(16) ? . 2_655
H(3) C(15) 3.447(15) ? . 2_655
H(3) H(2) 2.37(2) ? . .
H(3) H(2) 2.62(2) ? . 2_645
H(3) H(4) 2.33(2) ? . .
H(3) H(5) 3.22(2) ? . 1_655
H(3) H(5) 3.51(2) ? . 2_655
H(3) H(6) 2.93(2) ? . 1_655
H(3) H(6) 3.39(2) ? . 2_655
H(3) H(7) 3.52(2) ? . 2_655
H(3) H(11) 3.33(2) ? . 2_655
H(3) H(13) 2.55(2) ? . 2_655
H(4) C(1) 3.316(15) ? . .
H(4) C(3) 3.278(15) ? . .
H(4) C(3) 3.443(14) ? . 2_645
H(4) C(4) 2.057(14) ? . .
H(4) C(5) 0.999(15) ? . .
H(4) C(6) 2.079(15) ? . .
H(4) C(7) 2.633(14) ? . .
H(4) C(8) 3.012(14) ? . .
H(4) C(8) 3.295(14) ? . 2_655
H(4) C(9) 3.119(15) ? . 2_655
H(4) C(12) 3.581(14) ? . .
H(4) C(13) 3.101(14) ? . .
H(4) C(13) 3.444(14) ? . 2_655
H(4) C(15) 3.176(15) ? . 3_655
H(4) H(2) 2.61(2) ? . 2_645
H(4) H(3) 2.33(2) ? . .
H(4) H(5) 3.01(2) ? . 2_655
H(4) H(8) 3.34(2) ? . .
H(4) H(8) 3.52(2) ? . 2_655
H(4) H(9) 2.93(2) ? . 2_655
H(4) H(10) 2.62(2) ? . .
H(4) H(13) 2.97(2) ? . 3_655
H(4) H(14) 2.48(2) ? . 3_655
H(5) N(1) 3.123(15) ? . 2_555
H(5) C(7) 3.270(15) ? . .
H(5) C(8) 2.029(15) ? . .
H(5) C(9) 0.961(15) ? . .
H(5) C(10) 2.043(15) ? . .
H(5) C(11) 3.264(15) ? . .
H(5) C(11) 3.047(15) ? . 2_555
H(5) C(12) 3.293(15) ? . 2_555
H(5) C(13) 2.634(15) ? . .
H(5) C(15) 3.138(15) ? . 2_555
H(5) C(16) 3.152(15) ? . 2_555
H(5) H(2) 3.05(2) ? . 1_455
H(5) H(3) 3.22(2) ? . 1_455
H(5) H(3) 3.51(2) ? . 4_564
H(5) H(4) 3.01(2) ? . 4_564
H(5) H(6) 2.37(2) ? . .
H(5) H(7) 2.66(2) ? . 2_555
H(5) H(8) 3.48(2) ? . .
H(5) H(9) 2.42(2) ? . .
H(5) H(10) 3.06(2) ? . .
H(5) H(13) 2.56(2) ? . 2_555
H(5) H(14) 3.27(2) ? . 2_555
H(6) C(2) 3.419(15) ? . 2_545
H(6) C(3) 3.222(15) ? . 1_455
H(6) C(3) 3.573(15) ? . 2_545
H(6) C(4) 3.284(15) ? . 1_455
H(6) C(8) 3.307(15) ? . .
H(6) C(9) 2.061(15) ? . .
H(6) C(10) 0.980(15) ? . .
H(6) C(11) 2.048(15) ? . .
H(6) C(12) 3.276(15) ? . .
H(6) H(1) 3.13(2) ? . 2_545
H(6) H(1) 3.36(2) ? . 3_655
H(6) H(2) 2.77(2) ? . 1_455
H(6) H(2) 3.36(2) ? . 2_545
H(6) H(3) 2.93(2) ? . 1_455
H(6) H(3) 3.39(2) ? . 4_564
H(6) H(5) 2.37(2) ? . .
H(6) H(7) 2.36(2) ? . .
H(6) H(7) 3.46(2) ? . 2_555
H(6) H(12) 3.29(2) ? . 3_655
H(7) O(1) 2.414(14) ? . 2_545
H(7) N(1) 2.591(14) ? . .
H(7) C(7) 3.304(14) ? . .
H(7) C(9) 3.278(14) ? . .
H(7) C(9) 3.239(14) ? . 4_554
H(7) C(10) 2.061(14) ? . .
H(7) C(11) 0.971(14) ? . .
H(7) C(12) 2.049(14) ? . .
H(7) C(16) 3.459(14) ? . 2_545
H(7) C(17) 2.901(14) ? . .
H(7) H(3) 3.52(2) ? . 4_564
H(7) H(5) 2.66(2) ? . 4_554
H(7) H(6) 2.36(2) ? . .
H(7) H(6) 3.46(2) ? . 4_554
H(7) H(12) 2.99(2) ? . 3_655
H(7) H(15) 3.45(2) ? . .
H(7) H(16) 2.39(2) ? . .
H(8) C(1) 3.40(2) ? . .
H(8) C(5) 3.18(2) ? . .
H(8) C(6) 2.78(2) ? . .
H(8) C(7) 2.75(2) ? . .
H(8) C(8) 2.12(2) ? . .
H(8) C(9) 3.28(2) ? . .
H(8) C(13) 1.01(2) ? . .
H(8) C(13) 3.44(2) ? . 4_564
H(8) H(4) 3.34(2) ? . .
H(8) H(4) 3.52(2) ? . 4_564
H(8) H(5) 3.48(2) ? . .
H(8) H(9) 1.47(3) ? . .
H(8) H(10) 1.58(3) ? . .
H(8) H(10) 2.56(3) ? . 4_564
H(8) H(11) 3.29(3) ? . .
H(8) H(15) 3.52(3) ? . 4_664
H(8) H(16) 3.57(3) ? . 4_664
H(8) H(17) 3.39(3) ? . 1_565
H(9) O(1) 2.84(2) ? . 2_555
H(9) C(7) 3.25(2) ? . .
H(9) C(8) 2.02(2) ? . .
H(9) C(9) 2.60(2) ? . .
H(9) C(13) 0.93(2) ? . .
H(9) C(13) 3.569(19) ? . 4_564
H(9) C(15) 3.48(2) ? . 2_555
H(9) C(16) 3.02(2) ? . 2_555
H(9) H(4) 2.93(2) ? . 4_564
H(9) H(5) 2.42(2) ? . .
H(9) H(8) 1.47(3) ? . .
H(9) H(10) 1.57(3) ? . .
H(9) H(10) 2.66(3) ? . 4_564
H(9) H(13) 3.53(2) ? . 2_555
H(9) H(14) 3.12(2) ? . 2_555
H(9) H(16) 3.27(3) ? . 1_565
H(10) C(5) 2.95(2) ? . .
H(10) C(6) 3.10(2) ? . .
H(10) C(7) 2.90(2) ? . .
H(10) C(8) 2.03(2) ? . .
H(10) C(9) 2.98(2) ? . .
H(10) C(13) 0.93(2) ? . .
H(10) C(13) 3.12(2) ? . 2_655
H(10) H(4) 2.62(2) ? . .
H(10) H(5) 3.06(2) ? . .
H(10) H(8) 1.58(3) ? . .
H(10) H(8) 2.56(3) ? . 2_655
H(10) H(9) 1.57(3) ? . .
H(10) H(9) 2.66(3) ? . 2_655
H(10) H(14) 3.40(3) ? . 3_655
H(11) C(1) 2.04(2) ? . .
H(11) C(2) 3.11(2) ? . .
H(11) C(4) 3.45(2) ? . 4_564
H(11) C(6) 2.75(2) ? . .
H(11) C(7) 2.95(2) ? . .
H(11) C(8) 3.57(2) ? . .
H(11) C(12) 3.53(2) ? . .
H(11) C(14) 0.99(2) ? . .
H(11) C(15) 2.07(2) ? . .
H(11) C(16) 3.28(2) ? . .
H(11) C(17) 3.53(2) ? . 3_654
H(11) H(1) 3.26(2) ? . .
H(11) H(3) 3.33(2) ? . 4_564
H(11) H(8) 3.29(3) ? . .
H(11) H(12) 1.58(2) ? . .
H(11) H(13) 2.17(2) ? . .
H(11) H(14) 2.63(2) ? . .
H(11) H(15) 2.85(3) ? . 3_654
H(11) H(16) 3.25(3) ? . 3_654
H(11) H(17) 3.00(3) ? . 4_664
H(12) O(1) 3.550(18) ? . .
H(12) O(1) 3.530(18) ? . 4_664
H(12) C(1) 2.034(19) ? . .
H(12) C(2) 2.536(19) ? . .
H(12) C(6) 3.305(19) ? . .
H(12) C(10) 3.068(19) ? . 3_654
H(12) C(11) 2.897(19) ? . 3_654
H(12) C(12) 3.384(19) ? . 3_654
H(12) C(14) 0.962(19) ? . .
H(12) C(15) 2.044(18) ? . .
H(12) C(16) 3.079(18) ? . .
H(12) C(17) 3.556(19) ? . 3_654
H(12) H(1) 2.27(2) ? . .
H(12) H(6) 3.29(2) ? . 3_654
H(12) H(7) 2.99(2) ? . 3_654
H(12) H(11) 1.58(2) ? . .
H(12) H(13) 2.68(2) ? . .
H(12) H(14) 2.17(2) ? . .
H(12) H(15) 3.19(2) ? . 3_654
H(12) H(16) 3.14(2) ? . 3_654
H(12) H(17) 3.20(2) ? . 4_664
H(13) O(1) 3.069(17) ? . .
H(13) N(1) 2.564(17) ? . .
H(13) C(1) 3.109(18) ? . .
H(13) C(3) 3.153(18) ? . 4_564
H(13) C(4) 3.004(18) ? . 4_564
H(13) C(6) 3.443(18) ? . .
H(13) C(7) 2.975(17) ? . .
H(13) C(9) 3.411(17) ? . 4_554
H(13) C(11) 3.294(18) ? . .
H(13) C(12) 2.586(18) ? . .
H(13) C(14) 2.047(18) ? . .
H(13) C(15) 0.938(19) ? . .
H(13) C(16) 2.038(18) ? . .
H(13) H(2) 2.88(2) ? . 4_564
H(13) H(3) 2.55(2) ? . 4_564
H(13) H(4) 2.97(2) ? . 3_654
H(13) H(5) 2.56(2) ? . 4_554
H(13) H(9) 3.53(2) ? . 4_554
H(13) H(11) 2.17(2) ? . .
H(13) H(12) 2.68(2) ? . .
H(13) H(14) 1.54(2) ? . .
H(13) H(15) 3.56(2) ? . 3_654
H(14) O(1) 2.439(19) ? . .
H(14) N(1) 3.17(2) ? . .
H(14) C(1) 3.287(19) ? . .
H(14) C(5) 3.32(2) ? . 3_654
H(14) C(7) 3.14(2) ? . 3_654
H(14) C(8) 3.10(2) ? . 3_654
H(14) C(9) 3.273(19) ? . 3_654
H(14) C(10) 3.502(19) ? . 3_654
H(14) C(11) 3.59(2) ? . 3_654
H(14) C(12) 3.41(2) ? . 3_654
H(14) C(14) 2.086(18) ? . .
H(14) C(15) 0.98(2) ? . .
H(14) C(16) 2.00(2) ? . .
H(14) H(4) 2.48(2) ? . 3_654
H(14) H(5) 3.27(2) ? . 4_554
H(14) H(9) 3.12(2) ? . 4_554
H(14) H(10) 3.40(2) ? . 3_654
H(14) H(11) 2.63(2) ? . .
H(14) H(12) 2.17(2) ? . .
H(14) H(13) 1.54(2) ? . .
H(14) H(15) 3.54(2) ? . 3_654
H(15) O(1) 3.42(2) ? . .
H(15) N(1) 2.11(2) ? . .
H(15) C(1) 3.229(19) ? . 2_645
H(15) C(2) 2.801(19) ? . 2_645
H(15) C(3) 2.99(2) ? . 2_645
H(15) C(4) 3.54(2) ? . 2_645
H(15) C(7) 3.51(2) ? . .
H(15) C(11) 3.43(2) ? . .
H(15) C(12) 2.78(2) ? . .
H(15) C(14) 3.39(2) ? . 3_655
H(15) C(16) 3.13(2) ? . .
H(15) C(17) 1.05(2) ? . .
H(15) H(1) 2.95(2) ? . 2_645
H(15) H(2) 3.28(2) ? . 2_645
H(15) H(7) 3.45(2) ? . .
H(15) H(8) 3.52(3) ? . 2_645
H(15) H(11) 2.85(3) ? . 3_655
H(15) H(12) 3.19(2) ? . 3_655
H(15) H(13) 3.56(2) ? . 3_655
H(15) H(14) 3.54(2) ? . 3_655
H(15) H(16) 1.62(3) ? . .
H(15) H(17) 1.63(2) ? . .
H(16) O(1) 3.47(2) ? . .
H(16) O(1) 2.46(2) ? . 2_545
H(16) N(1) 2.03(2) ? . .
H(16) C(11) 2.81(2) ? . .
H(16) C(12) 2.70(2) ? . .
H(16) C(16) 3.11(2) ? . .
H(16) C(17) 0.98(2) ? . .
H(16) H(7) 2.39(2) ? . .
H(16) H(8) 3.57(3) ? . 2_645
H(16) H(9) 3.27(3) ? . 1_545
H(16) H(11) 3.25(3) ? . 3_655
H(16) H(12) 3.14(2) ? . 3_655
H(16) H(15) 1.62(3) ? . .
H(16) H(17) 1.63(3) ? . .
H(16) H(17) 3.26(3) ? . 2_545
H(17) O(1) 2.257(19) ? . .
H(17) N(1) 1.97(2) ? . .
H(17) C(1) 3.40(2) ? . 2_645
H(17) C(2) 3.38(2) ? . 2_645
H(17) C(12) 3.26(2) ? . .
H(17) C(14) 3.38(2) ? . 2_645
H(17) C(16) 2.42(2) ? . .
H(17) C(17) 0.97(2) ? . .
H(17) H(1) 3.27(2) ? . 2_645
H(17) H(8) 3.39(3) ? . 1_545
H(17) H(11) 3.00(3) ? . 2_645
H(17) H(12) 3.20(2) ? . 2_645
H(17) H(15) 1.63(2) ? . .
H(17) H(16) 1.63(3) ? . .
H(17) H(16) 3.26(3) ? . 4_654

loop_
_geom_torsion_atom_site_label_1
_geom_torsion_atom_site_label_2
_geom_torsion_atom_site_label_3
_geom_torsion_atom_site_label_4
_geom_torsion
_geom_torsion_publ_flag
_geom_torsion_site_symmetry_1
_geom_torsion_site_symmetry_2
_geom_torsion_site_symmetry_3
_geom_torsion_site_symmetry_4
C(12) N(1) C(16) O(1) 173.50(13) ? . . . .
C(12) N(1) C(16) C(15) -9.03(19) ? . . . .
C(16) N(1) C(12) C(7) -62.25(18) ? . . . .
C(16) N(1) C(12) C(11) 121.15(15) ? . . . .
C(17) N(1) C(12) C(7) 114.81(15) ? . . . .
C(17) N(1) C(12) C(11) -61.79(18) ? . . . .
C(17) N(1) C(16) O(1) -3.5(2) ? . . . .
C(17) N(1) C(16) C(15) 174.01(13) ? . . . .
C(2) C(1) C(6) C(5) 3.38(19) ? . . . .
C(2) C(1) C(6) C(7) -176.16(12) ? . . . .
C(6) C(1) C(2) C(3) -2.1(2) ? . . . .
C(2) C(1) C(14) C(15) 120.07(16) ? . . . .
C(14) C(1) C(2) C(3) 175.85(14) ? . . . .
C(6) C(1) C(14) C(15) -62.0(2) ? . . . .
C(14) C(1) C(6) C(5) -174.59(13) ? . . . .
C(14) C(1) C(6) C(7) 5.9(2) ? . . . .
C(1) C(2) C(3) C(4) -0.1(2) ? . . . .
C(2) C(3) C(4) C(5) 1.2(2) ? . . . .
C(3) C(4) C(5) C(6) 0.2(2) ? . . . .
C(4) C(5) C(6) C(1) -2.5(2) ? . . . .
C(4) C(5) C(6) C(7) 177.11(13) ? . . . .
C(1) C(6) C(7) C(8) -115.59(15) ? . . . .
C(1) C(6) C(7) C(12) 71.07(18) ? . . . .
C(5) C(6) C(7) C(8) 64.86(18) ? . . . .
C(5) C(6) C(7) C(12) -108.48(15) ? . . . .
C(6) C(7) C(8) C(9) -170.60(13) ? . . . .
C(6) C(7) C(8) C(13) 8.5(2) ? . . . .
C(6) C(7) C(12) N(1) -6.1(2) ? . . . .
C(6) C(7) C(12) C(11) 170.36(13) ? . . . .
C(8) C(7) C(12) N(1) -179.61(13) ? . . . .
C(8) C(7) C(12) C(11) -3.1(2) ? . . . .
C(12) C(7) C(8) C(9) 2.8(2) ? . . . .
C(12) C(7) C(8) C(13) -178.09(14) ? . . . .
C(7) C(8) C(9) C(10) -0.4(2) ? . . . .
C(13) C(8) C(9) C(10) -179.51(15) ? . . . .
C(8) C(9) C(10) C(11) -1.8(2) ? . . . .
C(9) C(10) C(11) C(12) 1.6(2) ? . . . .
C(10) C(11) C(12) N(1) 177.42(14) ? . . . .
C(10) C(11) C(12) C(7) 0.9(2) ? . . . .
C(1) C(14) C(15) C(16) -15.8(2) ? . . . .
C(14) C(15) C(16) O(1) -94.91(17) ? . . . .
C(14) C(15) C(16) N(1) 87.61(16) ? . . . .

loop_
_cod_related_entry_id
_cod_related_entry_database
_cod_related_entry_code
1 ChemSpider 30659260
